data_2011205
loop_
_publ_author_name
'Kazak, Canan'
'Ayg\"un, Muhittin'
'Turgut, G\"unseli'
'Odaba\,so\^glu, Mustafa'
'\"Ozbey, S\"uheyla'
'B\"uy\"ukg\"ung\"or, Orhan'

_publ_section_title
;
 2-[(4-Hydroxyphenyl)iminomethyl]thiophene
;
_journal_issue 8
_journal_name_full 'Acta Crystallographica Section C'
_journal_page_first 1044
_journal_page_last 1045
_journal_paper_doi 10.1107/S0108270100007770
_journal_volume 56
_journal_year 2000
_chemical_formula_sum 'C11 H9 N O S'
_chemical_formula_weight 203.25
_chemical_name_systematic
;
2-[(4-Hydroxyphenyl)iminomethyl]thiophene
;
_space_group_IT_number 14
_symmetry_cell_setting monoclinic
_symmetry_space_group_name_Hall '-P 2yn'
_symmetry_space_group_name_H-M 'P 1 21/n 1'
_audit_creation_method SHELXL97
_cell_angle_alpha 90.00
_cell_angle_beta 90.618(4)
_cell_angle_gamma 90.00
_cell_formula_units_Z 4
_cell_length_a 6.4268(3)
_cell_length_b 14.3420(12)
_cell_length_c 10.7559(6)
_cell_measurement_reflns_used 25
_cell_measurement_temperature 293(2)
_cell_measurement_theta_max 21.7
_cell_measurement_theta_min 10.6
_cell_volume 991.35(11)
_computing_cell_refinement 'CAD-4 EXPRESS'
_computing_data_collection 'CAD-4 EXPRESS (Enraf-Nonius, 1993)'
_computing_data_reduction 'MolEN (Fair, 1990)'
_computing_molecular_graphics 'ORTEPIII (Burnett & Johnson, 1996)'
_computing_publication_material SHELXL97
_computing_structure_refinement 'SHELXL97 (Sheldrick, 1997)'
_computing_structure_solution 'SHELXS97 (Sheldrick, 1997)'
_diffrn_ambient_temperature 293(2)
_diffrn_measured_fraction_theta_full .959
_diffrn_measured_fraction_theta_max .959
_diffrn_measurement_device_type 'Enraf-Nonius CAD4'
_diffrn_measurement_method '\w/2\q scans'
_diffrn_radiation_monochromator graphite
_diffrn_radiation_source 'fine-focus sealed tube'
_diffrn_radiation_type CuK\a
_diffrn_radiation_wavelength 1.54180
_diffrn_reflns_av_R_equivalents .000
_diffrn_reflns_av_sigmaI/netI .015
_diffrn_reflns_limit_h_max 8
_diffrn_reflns_limit_h_min 0
_diffrn_reflns_limit_k_max 17
_diffrn_reflns_limit_k_min 0
_diffrn_reflns_limit_l_max 13
_diffrn_reflns_limit_l_min -13
_diffrn_reflns_number 2007
_diffrn_reflns_theta_full 74.22
_diffrn_reflns_theta_max 74.22
_diffrn_reflns_theta_min 5.14
_diffrn_standards_decay_% 1.9
_diffrn_standards_interval_time 120
_diffrn_standards_number 3
_exptl_absorpt_coefficient_mu 2.60
_exptl_absorpt_correction_T_max .536
_exptl_absorpt_correction_T_min .417
_exptl_absorpt_correction_type 'empirical via \y-scans (North et al., 1968)'
_exptl_crystal_colour 'light brown'
_exptl_crystal_density_diffrn 1.362
_exptl_crystal_density_method 'not measured'
_exptl_crystal_description prismatic
_exptl_crystal_F_000 424
_exptl_crystal_size_max .48
_exptl_crystal_size_mid .42
_exptl_crystal_size_min .24
_refine_diff_density_max .21
_refine_diff_density_min -.31
_refine_ls_extinction_coef .0159(13)
_refine_ls_extinction_method 'SHELXL97 (Sheldrick, 1997)'
_refine_ls_goodness_of_fit_ref 1.051
_refine_ls_hydrogen_treatment refall
_refine_ls_matrix_type full
_refine_ls_number_parameters 164
_refine_ls_number_reflns 2007
_refine_ls_number_restraints 0
_refine_ls_restrained_S_all 1.051
_refine_ls_R_factor_all .048
_refine_ls_R_factor_gt .046
_refine_ls_shift/su_max .001
_refine_ls_shift/su_mean .000
_refine_ls_structure_factor_coef Fsqd
_refine_ls_weighting_details 'w = 1/[\s^2^(Fo^2^)+(0.0615P)^2^+0.431P] where P=(Fo^2^+2Fc^2^)/3'
_refine_ls_weighting_scheme calc
_refine_ls_wR_factor_ref .125
_reflns_number_gt 1883
_reflns_number_total 2007
_reflns_threshold_expression I>2\s(I)
_cod_data_source_file fr1266.cif
_cod_data_source_block III
_cod_depositor_comments
;
The following automatic conversions were performed:

'_refine_ls_weighting_scheme' value 'calc w =
1/[\s^2^(Fo^2^)+(0.0615P)^2^+0.431P] where P=(Fo^2^+2Fc^2^)/3' was
changed to 'calc'. New tag '_refine_ls_weighting_details' was
created. The value of the new tag was set to 'w =
1/[\s^2^(Fo^2^)+(0.0615P)^2^+0.431P] where P=(Fo^2^+2Fc^2^)/3'.

Automatic conversion script
Id: cif_fix_values 3143 2015-03-26 13:38:13Z robertas 
;
_cod_original_sg_symbol_H-M 'P 21/n'
_cod_database_code 2011205
_cod_database_fobs_code 2011205

loop_
_symmetry_equiv_pos_as_xyz
'x, y, z'
'-x+1/2, y+1/2, -z+1/2'
'-x, -y, -z'
'x-1/2, -y-1/2, z-1/2'

loop_
_atom_site_label
_atom_site_fract_x
_atom_site_fract_y
_atom_site_fract_z
_atom_site_U_iso_or_equiv
_atom_site_adp_type
_atom_site_calc_flag
_atom_site_refinement_flags
_atom_site_occupancy
_atom_site_disorder_assembly
_atom_site_disorder_group
_atom_site_type_symbol
S1 .16541(9) .48263(5) .18228(6) .0720(3) Uani d . 1 . . S
O1 .3861(2) .83954(11) .82412(12) .0542(4) Uani d . 1 . . O
N1 .2798(2) .61136(11) .40847(13) .0448(4) Uani d . 1 . . N
C7 .4266(3) .56235(13) .36208(17) .0465(4) Uani d . 1 . . C
C5 .5399(3) .76283(14) .64723(17) .0465(4) Uani d . 1 . . C
C1 .3207(3) .66810(13) .51437(15) .0431(4) Uani d . 1 . . C
C4 .3717(3) .78340(13) .72272(15) .0440(4) Uani d . 1 . . C
C2 .1526(3) .68971(15) .59036(17) .0477(4) Uani d . 1 . . C
C6 .5145(3) .70600(14) .54417(16) .0456(4) Uani d . 1 . . C
C3 .1774(3) .74579(15) .69330(17) .0490(5) Uani d . 1 . . C
C8 .4002(3) .50377(13) .25355(18) .0484(4) Uani d . 1 . . C
C9 .5551(4) .45560(15) .1954(2) .0579(5) Uani d . 1 . . C
C10 .4834(5) .40239(16) .0946(2) .0689(6) Uani d . 1 . . C
C11 .2779(5) .41009(17) .0769(2) .0733(7) Uani d . 1 . . C
H6 .635(3) .6959(16) .4941(19) .055(6) Uiso d . 1 . . H
H9 .688(4) .455(2) .224(3) .081(8) Uiso d . 1 . . H
H2 .018(4) .6644(16) .572(2) .058(6) Uiso d . 1 . . H
H5 .675(4) .7878(17) .667(2) .061(6) Uiso d . 1 . . H
H3 .065(4) .7608(17) .744(2) .065(7) Uiso d . 1 . . H
H11 .188(4) .3812(19) .014(3) .082(8) Uiso d . 1 . . H
H10 .569(5) .362(2) .038(3) .098(10) Uiso d . 1 . . H
H7 .569(3) .5626(15) .403(2) .051(5) Uiso d . 1 . . H
H1 .517(5) .856(2) .841(3) .095(10) Uiso d . 1 . . H

loop_
_atom_site_aniso_label
_atom_site_aniso_U_11
_atom_site_aniso_U_22
_atom_site_aniso_U_33
_atom_site_aniso_U_12
_atom_site_aniso_U_13
_atom_site_aniso_U_23
S1 .0591(4) .0767(4) .0800(5) -.0045(3) -.0087(3) -.0239(3)
O1 .0447(7) .0722(9) .0457(7) -.0016(6) .0013(5) -.0132(6)
N1 .0446(8) .0490(8) .0408(7) -.0013(6) -.0008(6) .0004(6)
C7 .0478(10) .0465(9) .0453(9) -.0010(8) -.0005(7) .0035(7)
C5 .0383(9) .0565(10) .0446(9) -.0022(8) .0014(7) .0001(8)
C1 .0432(9) .0483(9) .0379(8) .0015(7) -.0005(7) .0028(7)
C4 .0424(9) .0515(10) .0380(8) .0010(7) -.0005(7) .0009(7)
C2 .0377(9) .0599(11) .0454(9) -.0016(8) -.0003(7) .0008(8)
C6 .0399(9) .0550(10) .0420(9) .0007(7) .0032(7) -.0005(8)
C3 .0391(9) .0644(12) .0437(9) .0017(8) .0032(7) -.0026(8)
C8 .0546(11) .0436(9) .0470(10) -.0008(8) .0023(8) .0020(7)
C9 .0615(13) .0539(11) .0584(12) .0077(9) .0025(10) -.0017(9)
C10 .0922(18) .0533(12) .0614(13) .0068(12) .0079(12) -.0096(10)
C11 .0947(19) .0595(13) .0654(14) -.0092(13) -.0098(13) -.0143(11)

loop_
_atom_type_symbol
_atom_type_description
_atom_type_scat_dispersion_real
_atom_type_scat_dispersion_imag
_atom_type_scat_source
C C .0181 .0091 'International Tables Vol C Tables 4.2.6.8 and 6.1.1.4'
H H .0000 .0000 'International Tables Vol C Tables 4.2.6.8 and 6.1.1.4'
S S .3331 .5567 'International Tables Vol C Tables 4.2.6.8 and 6.1.1.4'
N N .0311 .0180 'International Tables Vol C Tables 4.2.6.8 and 6.1.1.4'
O O .0492 .0322 'International Tables Vol C Tables 4.2.6.8 and 6.1.1.4'

loop_
_geom_angle_atom_site_label_1
_geom_angle_atom_site_label_2
_geom_angle_atom_site_label_3
_geom_angle
_geom_angle_publ_flag
C11 S1 C8 91.58(12) yes
C7 N1 C1 119.69(16) yes
N1 C7 C8 123.52(18) yes
C6 C5 C4 120.43(17) ?
C6 C1 C2 118.31(17) ?
C6 C1 N1 124.37(16) yes
C2 C1 N1 117.28(16) ?
O1 C4 C5 123.21(16) yes
O1 C4 C3 117.72(16) yes
C5 C4 C3 119.07(17) ?
C3 C2 C1 121.12(17) ?
C5 C6 C1 120.77(16) ?
C2 C3 C4 120.30(17) ?
C9 C8 C7 125.62(19) ?
C9 C8 S1 110.36(16) yes
C7 C8 S1 124.00(15) ?
C8 C9 C10 113.2(2) ?
C11 C10 C9 112.4(2) ?
C10 C11 S1 112.41(19) yes
C4 O1 H1 112(2) ?
N1 C7 H7 119.7(12) ?
C8 C7 H7 116.8(12) ?
C6 C5 H5 119.5(14) ?
C4 C5 H5 120.1(14) ?
C3 C2 H2 118.8(14) ?
C1 C2 H2 120.0(14) ?
C5 C6 H6 116.7(13) ?
C1 C6 H6 122.5(13) ?
C2 C3 H3 121.5(15) ?
C4 C3 H3 118.2(15) ?
C8 C9 H9 122.4(18) ?
C10 C9 H9 124.2(18) ?
C11 C10 H10 120.6(18) ?
C9 C10 H10 127.0(18) ?
C10 C11 H11 129.9(17) ?
S1 C11 H11 117.7(17) ?

loop_
_geom_bond_atom_site_label_1
_geom_bond_atom_site_label_2
_geom_bond_site_symmetry_2
_geom_bond_distance
_geom_bond_publ_flag
S1 C11 . 1.705(3) yes
S1 C8 . 1.712(2) yes
O1 C4 . 1.358(2) yes
N1 C7 . 1.282(2) yes
N1 C1 . 1.422(2) yes
C7 C8 . 1.447(3) yes
C5 C6 . 1.384(3) ?
C5 C4 . 1.391(2) ?
C1 C6 . 1.393(3) ?
C1 C2 . 1.397(2) ?
C4 C3 . 1.393(3) ?
C2 C3 . 1.376(3) ?
C8 C9 . 1.369(3) yes
C9 C10 . 1.400(3) yes
C10 C11 . 1.336(4) yes
O1 H1 . .89(3) ?
C7 H7 . 1.01(2) ?
C5 H5 . .96(2) ?
C2 H2 . .95(2) ?
C6 H6 . .96(2) ?
C3 H3 . .93(2) ?
C9 H9 . .91(3) ?
C10 H10 . 1.00(3) ?
C11 H11 . .98(3) ?

loop_
_cod_related_entry_id
_cod_related_entry_database
_cod_related_entry_code
1 ChemSpider 30652296
